data_2202935
loop_
_publ_author_name
'Alexandre N. Sobolev'
'Elguja B. Miminoshvili'
'Ketevan E. Miminoshvili'
'Tamara N. Sakvarelidze'

_publ_section_title
;
 Cobalt diacetate tetrahydrate
;
_journal_issue 10
_journal_name_full 'Acta Crystallographica Section E'
_journal_page_first m836
_journal_page_last m837
_journal_paper_doi 10.1107/S1600536803019093
_journal_volume 59
_journal_year 2003
_chemical_formula_iupac '[Co (C2 H3 O2)2 (H2 O)4]'
_chemical_formula_moiety 'C4 H14 Co O8'
_chemical_formula_sum 'C4 H14 Co O8'
_chemical_formula_weight 249.08
_chemical_name_common Tetra-aqua-bis(acetato-O)-cobalt(II)
_chemical_name_systematic
;
 ?
;
_space_group_IT_number 14
_symmetry_cell_setting monoclinic
_symmetry_space_group_name_Hall '-P 2ybc'
_symmetry_space_group_name_H-M 'P 1 21/c 1'
_atom_sites_solution_hydrogens difmap
_atom_sites_solution_primary direct
_atom_sites_solution_secondary difmap
_audit_creation_method SHELXL-97
_cell_angle_alpha 90
_cell_angle_beta 93.142(2)
_cell_angle_gamma 90
_cell_formula_units_Z 2
_cell_length_a 4.7744(3)
_cell_length_b 11.8425(8)
_cell_length_c 8.2904(6)
_cell_measurement_reflns_used 6622
_cell_measurement_temperature 153(2)
_cell_measurement_theta_max 37.5
_cell_measurement_theta_min 3.0
_cell_volume 468.04(5)
_computing_cell_refinement 'SAINT (Bruker, 1997)'
_computing_data_collection 'SMART (Bruker, 1997)'
_computing_data_reduction SAINT
_computing_molecular_graphics SHELXTL
_computing_publication_material SHELXTL
_computing_structure_refinement SHELXTL
_computing_structure_solution 'SHELXTL (Bruker, 1997)'
_diffrn_ambient_temperature 153(2)
_diffrn_measured_fraction_theta_full 0.99
_diffrn_measured_fraction_theta_max 0.99
_diffrn_measurement_device_type 'Bruker AXS CCD diffractometer'
_diffrn_measurement_method '\w scans'
_diffrn_radiation_monochromator graphite
_diffrn_radiation_source 'sealed tube'
_diffrn_radiation_type MoK\a
_diffrn_radiation_wavelength 0.71073
_diffrn_reflns_av_R_equivalents 0.018
_diffrn_reflns_av_sigmaI/netI 0.014
_diffrn_reflns_limit_h_max 7
_diffrn_reflns_limit_h_min -8
_diffrn_reflns_limit_k_max 20
_diffrn_reflns_limit_k_min 0
_diffrn_reflns_limit_l_max 14
_diffrn_reflns_limit_l_min 0
_diffrn_reflns_number 9443
_diffrn_reflns_theta_full 37.5
_diffrn_reflns_theta_max 37.5
_diffrn_reflns_theta_min 3.0
_diffrn_standards_number 0
_exptl_absorpt_coefficient_mu 1.848
_exptl_absorpt_correction_T_max 0.499
_exptl_absorpt_correction_T_min 0.430
_exptl_absorpt_correction_type multi-scan
_exptl_absorpt_process_details '(SADABS; Bruker, 1997)'
_exptl_crystal_colour pink
_exptl_crystal_density_diffrn 1.767
_exptl_crystal_density_meas ?
_exptl_crystal_density_method 'not measured'
_exptl_crystal_description cuboid
_exptl_crystal_F_000 258
_exptl_crystal_size_max 0.48
_exptl_crystal_size_mid 0.42
_exptl_crystal_size_min 0.38
_refine_diff_density_max 0.47
_refine_diff_density_min -0.46
_refine_ls_extinction_coef 0.041(2)
_refine_ls_extinction_expression Fc^*^=kFc[1+0.001xFc^2^\l^3^/sin(2\q)]^-1/4^
_refine_ls_extinction_method SHELXTL
_refine_ls_goodness_of_fit_ref 1.08
_refine_ls_hydrogen_treatment refall
_refine_ls_matrix_type full
_refine_ls_number_parameters 90
_refine_ls_number_reflns 2429
_refine_ls_number_restraints 0
_refine_ls_restrained_S_all 1.08
_refine_ls_R_factor_all 0.021
_refine_ls_R_factor_gt 0.018
_refine_ls_shift/su_max <0.001
_refine_ls_shift/su_mean 0.000
_refine_ls_structure_factor_coef Fsqd
_refine_ls_weighting_details 'calc w = 1/[\s^2^(Fo^2^)+(0.0215P)^2^+0.1094P] where P = (Fo^2^+2Fc^2^)/3'
_refine_ls_weighting_scheme calc
_refine_ls_wR_factor_gt 0.046
_refine_ls_wR_factor_ref 0.047
_reflns_number_gt 2241
_reflns_number_total 2429
_reflns_threshold_expression I>2\s(I)
_cod_data_source_file tk6134.cif
_cod_data_source_block I
_cod_depositor_comments
;
The following automatic conversions were performed:
'_symmetry_cell_setting' value 'Monoclinic' changed to 'monoclinic'
according to '/home/saulius/struct/CIF-dictionaries/cif_core.dic'
dictionary named 'cif_core.dic' version 2.4.1 from 2010-06-29.

Automatic conversion script
Id: cif_fix_enum 1527 2010-12-29 10:47:43Z saulius 

The following automatic conversions were performed:

'_chemical_melting_point' value 'not measured' was changed to '?' -
the value is undefined or not given.

'_symmetry_cell_setting' value
'Monoclinic' changed to 'monoclinic' according to
/home/saulius/struct/CIF-dictionaries/cif_core.dic dictionary named
'cif_core.dic' version 2.4.1 from 2010-06-29.

Automatic conversion script
Id: cif_fix_values 1715 2011-07-08 13:25:40Z adriana 

The following automatic conversions were performed:

'_exptl_crystal_density_meas' value 'not measured' was changed to '?'
- the value is perceived as not measured.

Automatic conversion script
Id: cif_fix_values 3008 2015-01-20 13:52:24Z robertas 
;
_cod_original_sg_symbol_H-M 'P 21/c'
_cod_database_code 2202935
_cod_database_fobs_code 2202935

loop_
_symmetry_equiv_pos_as_xyz
'x, y, z'
'-x, y+1/2, -z+1/2'
'-x, -y, -z'
'x, -y-1/2, z-1/2'

loop_
_atom_site_label
_atom_site_fract_x
_atom_site_fract_y
_atom_site_fract_z
_atom_site_U_iso_or_equiv
_atom_site_adp_type
_atom_site_calc_flag
_atom_site_refinement_flags
_atom_site_occupancy
_atom_site_disorder_assembly
_atom_site_disorder_group
_atom_site_type_symbol
Co 0.0000 0.0000 0.0000 0.00986(4) Uani d S 1 . . Co
O1 -0.23355(10) 0.14910(4) 0.01084(6) 0.01385(8) Uani d . 1 . . O
O2 0.07771(11) 0.25626(4) 0.14962(7) 0.01853(10) Uani d . 1 . . O
C1 -0.13738(12) 0.24507(5) 0.05703(7) 0.01229(9) Uani d . 1 . . C
C2 -0.28889(16) 0.34804(6) -0.00700(9) 0.01865(12) Uani d . 1 . . C
H21 -0.237(3) 0.4141(13) 0.0513(18) 0.039(4) Uiso d . 1 . . H
H22 -0.480(3) 0.3386(17) -0.0043(18) 0.047(5) Uiso d . 1 . . H
H23 -0.244(4) 0.3592(14) -0.113(2) 0.051(5) Uiso d . 1 . . H
O3 0.24129(10) 0.04740(4) 0.20619(6) 0.01468(8) Uani d . 1 . . O
H31 0.223(3) 0.1168(13) 0.2040(18) 0.037(4) Uiso d . 1 . . H
H32 0.405(3) 0.0272(12) 0.2075(18) 0.030(3) Uiso d . 1 . . H
O4 0.28363(10) 0.08242(4) -0.14784(6) 0.01324(8) Uani d . 1 . . O
H41 0.409(3) 0.1183(12) -0.0995(17) 0.035(3) Uiso d . 1 . . H
H42 0.214(3) 0.1293(12) -0.2165(17) 0.034(3) Uiso d . 1 . . H

loop_
_atom_site_aniso_label
_atom_site_aniso_U_11
_atom_site_aniso_U_22
_atom_site_aniso_U_33
_atom_site_aniso_U_12
_atom_site_aniso_U_13
_atom_site_aniso_U_23
Co 0.00836(5) 0.00904(5) 0.01195(5) -0.00016(3) -0.00149(3) -0.00024(3)
O1 0.01142(18) 0.01059(17) 0.0192(2) -0.00011(13) -0.00258(14) -0.00179(15)
O2 0.0168(2) 0.0139(2) 0.0240(2) 0.00023(16) -0.00709(17) -0.00448(17)
C1 0.0121(2) 0.0109(2) 0.0139(2) 0.00058(17) 0.00055(17) -0.00111(17)
C2 0.0212(3) 0.0124(2) 0.0220(3) 0.0038(2) -0.0015(2) 0.0007(2)
O3 0.01304(19) 0.0145(2) 0.01613(19) 0.00094(15) -0.00290(15) -0.00142(15)
O4 0.01089(17) 0.01260(18) 0.01591(19) -0.00083(14) -0.00217(14) 0.00264(15)

loop_
_atom_type_symbol
_atom_type_description
_atom_type_scat_dispersion_real
_atom_type_scat_dispersion_imag
_atom_type_scat_source
C C 0.0033 0.0016 'International Tables Vol C Tables 4.2.6.8 and 6.1.1.4'
H H 0.0000 0.0000 'International Tables Vol C Tables 4.2.6.8 and 6.1.1.4'
O O 0.0106 0.0060 'International Tables Vol C Tables 4.2.6.8 and 6.1.1.4'
Co Co 0.3494 0.9721 'International Tables Vol C Tables 4.2.6.8 and 6.1.1.4'

loop_
_geom_angle_atom_site_label_1
_geom_angle_atom_site_label_2
_geom_angle_atom_site_label_3
_geom_angle_site_symmetry_1
_geom_angle_site_symmetry_3
_geom_angle
_geom_angle_publ_flag
O1 Co O3 . . 90.54(2) yes
O1 Co O4 . . 89.72(2) yes
O3 Co O4 . . 90.48(2) yes
O1 Co O1 3 . 180.0 no
O1 Co O3 . 3 89.46(2) yes
O1 Co O4 . 3 90.28(2) yes
O3 Co O4 . 3 89.52(2) yes
O3 Co O3 . 3 180.0 no
O1 Co O3 3 . 89.46(2) yes
O1 Co O4 3 . 90.28(2) yes
O3 Co O4 3 . 89.52(2) yes
O4 Co O4 3 . 180.0 no
O1 Co O3 3 3 90.54(2) yes
O1 Co O4 3 3 89.72(2) yes
O3 Co O4 3 3 90.48(2) yes
C1 O1 Co . . 125.47(4) yes
O2 C1 O1 . . 123.11(6) yes
O2 C1 C2 . . 119.55(6) yes
O1 C1 C2 . . 117.32(6) yes
C1 C2 H21 . . 112.6(9) no
C1 C2 H22 . . 110.6(12) no
H21 C2 H22 . . 108.7(14) no
C1 C2 H23 . . 108.6(10) no
H21 C2 H23 . . 107.4(14) no
H22 C2 H23 . . 108.8(14) no
Co O3 H31 . . 101.3(10) no
Co O3 H32 . . 114.6(10) no
H31 O3 H32 . . 113.2(14) no
Co O4 H41 . . 115.5(9) no
Co O4 H42 . . 116.8(9) no
H41 O4 H42 . . 103.7(13) no

loop_
_geom_bond_atom_site_label_1
_geom_bond_atom_site_label_2
_geom_bond_site_symmetry_2
_geom_bond_distance
_geom_bond_publ_flag
Co O1 . 2.0929(5) yes
Co O1 3 2.0929(5) no
Co O3 . 2.0853(5) yes
Co O3 3 2.0853(5) no
Co O4 . 2.1144(5) yes
Co O4 3 2.1144(5) no
O1 C1 . 1.2767(8) yes
O2 C1 . 1.2550(8) yes
C1 C2 . 1.5001(9) yes
C2 H21 . 0.946(15) no
C2 H22 . 0.921(15) no
C2 H23 . 0.929(16) no
O3 H31 . 0.827(15) no
O3 H32 . 0.817(15) no
O4 H41 . 0.821(15) no
O4 H42 . 0.849(15) no

loop_
_geom_hbond_atom_site_label_D
_geom_hbond_atom_site_label_H
_geom_hbond_atom_site_label_A
_geom_hbond_site_symmetry_A
_geom_hbond_distance_DH
_geom_hbond_distance_HA
_geom_hbond_distance_DA
_geom_hbond_angle_DHA
O3 H31 O2 . 0.83(2) 1.84(2) 2.6282(8) 160(2)
O3 H32 O4 3_655 0.82(2) 2.05(2) 2.8041(7) 153.0(10)
O4 H41 O1 1_655 0.82(2) 1.93(2) 2.7084(7) 159.0(10)
O4 H42 O2 4_565 0.85(2) 1.85(2) 2.6935(7) 174.0(10)
